data_2224248
loop_
_publ_author_name
'Howie, R. Alan'
'de Lima, Geraldo M.'
'Tiekink, Edward R. T.'
'Wardell, James L.'
'Wardell, Solange M. S. V.'

_publ_section_title
;
 Bis[2-(ethoxycarbonylamino)ethanaminium] hexabromidostannate
;
_journal_coeditor_code HB5214
_journal_issue 12
_journal_name_full 'Acta Crystallographica Section E'
_journal_page_first m1562
_journal_paper_doi 10.1107/S160053680904687X
_journal_volume 65
_journal_year 2009
_chemical_formula_iupac '(C5 H13 N2 O2)2 [Sn Br6]'
_chemical_formula_moiety '2(C5 H13 N2 O2 +), Br6 Sn 2-'
_chemical_formula_sum 'C10 H26 Br6 N4 O4 Sn'
_chemical_formula_weight 864.48
_chemical_name_systematic
;
Bis[2-(ethoxycarbonylamino)ethanaminium] hexabromidostannate
;
_space_group_IT_number 15
_symmetry_cell_setting monoclinic
_symmetry_space_group_name_Hall '-C 2yc'
_symmetry_space_group_name_H-M 'C 1 2/c 1'
_atom_sites_solution_hydrogens geom
_atom_sites_solution_primary direct
_atom_sites_solution_secondary difmap
_audit_creation_method SHELXL-97
_cell_angle_alpha 90
_cell_angle_beta 105.934(2)
_cell_angle_gamma 90
_cell_formula_units_Z 4
_cell_length_a 21.8907(5)
_cell_length_b 7.4428(2)
_cell_length_c 15.5318(4)
_cell_measurement_reflns_used 11507
_cell_measurement_temperature 120(2)
_cell_measurement_theta_max 27.5
_cell_measurement_theta_min 2.9
_cell_volume 2433.34(11)
_computing_cell_refinement 'DENZO (Otwinowski & Minor, 1997) and COLLECT (Hooft, 1998)'
_computing_data_collection 'COLLECT (Hooft, 1998)'
_computing_data_reduction 'DENZO (Otwinowski & Minor, 1997) and COLLECT (Hooft, 1998)'
_computing_molecular_graphics 'DIAMOND (Brandenburg, 2006'
_computing_publication_material 'SHELXL97 (Sheldrick, 2008)'
_computing_structure_refinement 'SHELXL97 (Sheldrick, 2008)'
_computing_structure_solution 'SHELXS97 (Sheldrick, 2008)'
_diffrn_ambient_temperature 120(2)
_diffrn_detector_area_resol_mean 9.091
_diffrn_measured_fraction_theta_full 0.995
_diffrn_measured_fraction_theta_max 0.995
_diffrn_measurement_device_type 'Bruker--Nonius 95mm CCD camera on \k-goniostat'
_diffrn_measurement_method '\f and \w'
_diffrn_radiation_monochromator graphite
_diffrn_radiation_source 'Bruker-Nonius FR591 rotating anode'
_diffrn_radiation_type MoK\a
_diffrn_radiation_wavelength 0.71069
_diffrn_reflns_av_R_equivalents 0.051
_diffrn_reflns_av_sigmaI/netI 0.037
_diffrn_reflns_limit_h_max 28
_diffrn_reflns_limit_h_min -28
_diffrn_reflns_limit_k_max 9
_diffrn_reflns_limit_k_min -9
_diffrn_reflns_limit_l_max 20
_diffrn_reflns_limit_l_min -20
_diffrn_reflns_number 15137
_diffrn_reflns_theta_full 27.5
_diffrn_reflns_theta_max 27.5
_diffrn_reflns_theta_min 3.1
_diffrn_standards_decay_% 0
_diffrn_standards_number 0
_exptl_absorpt_coefficient_mu 10.923
_exptl_absorpt_correction_T_max 0.746
_exptl_absorpt_correction_T_min 0.355
_exptl_absorpt_correction_type multi-scan
_exptl_absorpt_process_details '(SADABS; Sheldrick, 2003)'
_exptl_crystal_colour light-yellow
_exptl_crystal_density_diffrn 2.360
_exptl_crystal_density_method 'not measured'
_exptl_crystal_description block
_exptl_crystal_F_000 1624
_exptl_crystal_size_max 0.38
_exptl_crystal_size_mid 0.32
_exptl_crystal_size_min 0.22
_refine_diff_density_max 0.87
_refine_diff_density_min -1.35
_refine_ls_extinction_method none
_refine_ls_goodness_of_fit_ref 1.12
_refine_ls_hydrogen_treatment constr
_refine_ls_matrix_type full
_refine_ls_number_parameters 120
_refine_ls_number_reflns 2777
_refine_ls_number_restraints 1
_refine_ls_restrained_S_all 1.12
_refine_ls_R_factor_all 0.041
_refine_ls_R_factor_gt 0.034
_refine_ls_shift/su_max 0.001
_refine_ls_shift/su_mean 0.000
_refine_ls_structure_factor_coef Fsqd
_refine_ls_weighting_details 'calc w=1/[\s^2^(Fo^2^)+(0.0263P)^2^+9.0406P] where P=(Fo^2^+2Fc^2^)/3'
_refine_ls_weighting_scheme calc
_refine_ls_wR_factor_gt 0.067
_refine_ls_wR_factor_ref 0.070
_reflns_number_gt 2450
_reflns_number_total 2777
_reflns_threshold_expression I>2\s(I)
_cod_data_source_file hb5214.cif
_cod_data_source_block I
_cod_original_sg_symbol_H-M 'C 2/c'
_cod_database_code 2224248
_cod_database_fobs_code 2224248

loop_
_symmetry_equiv_pos_as_xyz
'x, y, z'
'-x, y, -z+1/2'
'x+1/2, y+1/2, z'
'-x+1/2, y+1/2, -z+1/2'
'-x, -y, -z'
'x, -y, z-1/2'
'-x+1/2, -y+1/2, -z'
'x+1/2, -y+1/2, z-1/2'

loop_
_atom_site_type_symbol
_atom_site_label
_atom_site_fract_x
_atom_site_fract_y
_atom_site_fract_z
_atom_site_U_iso_or_equiv
_atom_site_adp_type
_atom_site_calc_flag
_atom_site_refinement_flags
_atom_site_occupancy
_atom_site_disorder_assembly
_atom_site_disorder_group
Sn Sn 0.2500 0.2500 0.5000 0.01268(10) Uani d S 1 . .
Br Br1 0.220893(18) 0.02595(5) 0.61162(3) 0.02190(11) Uani d . 1 . .
Br Br2 0.135158(17) 0.22636(5) 0.39826(3) 0.02122(11) Uani d . 1 . .
Br Br3 0.284421(16) -0.01941(5) 0.41692(3) 0.01712(11) Uani d . 1 . .
O O1 -0.02161(12) 0.3062(4) 0.6285(2) 0.0235(6) Uani d . 1 . .
O O2 0.01221(13) 0.2554(4) 0.5051(2) 0.0224(6) Uani d . 1 . .
N N1 0.08208(14) 0.3322(5) 0.6316(2) 0.0200(7) Uani d D 1 . .
H H1N 0.1073 0.3259 0.5963 0.024 Uiso d D 1 . .
N N2 0.14598(16) 0.2592(4) 0.8785(2) 0.0183(7) Uani d . 1 . .
H H2N 0.1749 0.3501 0.8905 0.027 Uiso calc R 1 . .
H H3N 0.1627 0.1606 0.9111 0.027 Uiso calc R 1 . .
H H4N 0.1103 0.2942 0.8931 0.027 Uiso calc R 1 . .
C C1 -0.0502(2) 0.1802(6) 0.3600(3) 0.0277(10) Uani d . 1 . .
H H1A -0.0323 0.2857 0.3379 0.042 Uiso calc R 1 . .
H H1B -0.0933 0.1584 0.3219 0.042 Uiso calc R 1 . .
H H1C -0.0235 0.0751 0.3584 0.042 Uiso calc R 1 . .
C C2 -0.05232(18) 0.2130(6) 0.4539(3) 0.0212(9) Uani d . 1 . .
H H2A -0.0812 0.3143 0.4561 0.025 Uiso calc R 1 . .
H H2B -0.0677 0.1047 0.4785 0.025 Uiso calc R 1 . .
C C3 0.02071(18) 0.2985(5) 0.5912(3) 0.0163(8) Uani d . 1 . .
C C4 0.10453(17) 0.3786(5) 0.7254(3) 0.0187(8) Uani d . 1 . .
H H4A 0.0693 0.4315 0.7455 0.022 Uiso calc R 1 . .
H H4B 0.1387 0.4695 0.7339 0.022 Uiso calc R 1 . .
C C5 0.1296(2) 0.2146(6) 0.7810(3) 0.0227(9) Uani d . 1 . .
H H5A 0.0971 0.1185 0.7674 0.027 Uiso calc R 1 . .
H H5B 0.1679 0.1695 0.7657 0.027 Uiso calc R 1 . .

loop_
_atom_site_aniso_label
_atom_site_aniso_U_11
_atom_site_aniso_U_22
_atom_site_aniso_U_33
_atom_site_aniso_U_12
_atom_site_aniso_U_13
_atom_site_aniso_U_23
Sn 0.01042(17) 0.01213(17) 0.0158(2) 0.00012(12) 0.00415(14) -0.00043(13)
Br1 0.0233(2) 0.01857(19) 0.0286(2) 0.00387(15) 0.01518(17) 0.00774(16)
Br2 0.01230(18) 0.0248(2) 0.0236(2) 0.00109(15) -0.00008(16) -0.00413(16)
Br3 0.01406(18) 0.01542(18) 0.0230(2) -0.00038(14) 0.00701(15) -0.00511(15)
O1 0.0150(13) 0.0372(16) 0.0200(16) -0.0028(12) 0.0075(11) -0.0051(13)
O2 0.0141(13) 0.0355(17) 0.0170(15) 0.0003(11) 0.0034(12) -0.0037(12)
N1 0.0116(14) 0.0328(19) 0.0161(18) -0.0009(14) 0.0046(13) 0.0002(15)
N2 0.0125(14) 0.0211(16) 0.0195(18) 0.0017(12) 0.0016(13) -0.0030(13)
C1 0.031(2) 0.026(2) 0.023(2) 0.0041(19) 0.0008(18) -0.0024(18)
C2 0.0159(18) 0.026(2) 0.017(2) 0.0009(16) -0.0038(16) -0.0016(17)
C3 0.0164(18) 0.0160(17) 0.016(2) 0.0001(15) 0.0044(15) -0.0005(15)
C4 0.0158(17) 0.0199(18) 0.019(2) -0.0042(15) 0.0034(15) -0.0015(16)
C5 0.0205(19) 0.028(2) 0.017(2) 0.0045(17) -0.0002(16) -0.0079(17)

loop_
_atom_type_symbol
_atom_type_description
_atom_type_scat_dispersion_real
_atom_type_scat_dispersion_imag
_atom_type_scat_source
C C 0.0030 0.0020 'International Tables Vol C Tables 4.2.6.8 and 6.1.1.4'
H H 0.0000 0.0000 'International Tables Vol C Tables 4.2.6.8 and 6.1.1.4'
Br Br -0.2900 2.4600 'International Tables Vol C Tables 4.2.6.8 and 6.1.1.4'
N N 0.0060 0.0030 'International Tables Vol C Tables 4.2.6.8 and 6.1.1.4'
O O 0.0110 0.0060 'International Tables Vol C Tables 4.2.6.8 and 6.1.1.4'
Sn Sn -0.6540 1.4250 'International Tables Vol C Tables 4.2.6.8 and 6.1.1.4'

loop_
_geom_angle_atom_site_label_1
_geom_angle_atom_site_label_2
_geom_angle_atom_site_label_3
_geom_angle_site_symmetry_1
_geom_angle_site_symmetry_3
_geom_angle
_geom_angle_publ_flag
Br2 Sn Br2 7_556 . 180.000(10) ?
Br2 Sn Br3 7_556 . 89.437(12) ?
Br2 Sn Br3 . . 90.563(12) ?
Br2 Sn Br3 7_556 7_556 90.563(12) ?
Br2 Sn Br3 . 7_556 89.437(12) ?
Br3 Sn Br3 . 7_556 180.0 ?
Br2 Sn Br1 7_556 7_556 89.357(13) ?
Br2 Sn Br1 . 7_556 90.643(13) ?
Br3 Sn Br1 . 7_556 90.355(12) ?
Br3 Sn Br1 7_556 7_556 89.645(12) ?
Br2 Sn Br1 7_556 . 90.643(13) ?
Br2 Sn Br1 . . 89.357(13) ?
Br3 Sn Br1 . . 89.646(12) ?
Br3 Sn Br1 7_556 . 90.354(12) ?
Br1 Sn Br1 7_556 . 180.000(16) ?
C3 O2 C2 . . 116.5(3) ?
C3 N1 C4 . . 122.4(3) ?
C3 N1 H1N . . 114.7 ?
C4 N1 H1N . . 122.9 ?
C5 N2 H2N . . 109.5 ?
C5 N2 H3N . . 109.5 ?
H2N N2 H3N . . 109.5 ?
C5 N2 H4N . . 109.5 ?
H2N N2 H4N . . 109.5 ?
H3N N2 H4N . . 109.5 ?
C2 C1 H1A . . 109.5 ?
C2 C1 H1B . . 109.5 ?
H1A C1 H1B . . 109.5 ?
C2 C1 H1C . . 109.5 ?
H1A C1 H1C . . 109.5 ?
H1B C1 H1C . . 109.5 ?
O2 C2 C1 . . 106.4(3) ?
O2 C2 H2A . . 110.4 ?
C1 C2 H2A . . 110.4 ?
O2 C2 H2B . . 110.4 ?
C1 C2 H2B . . 110.4 ?
H2A C2 H2B . . 108.6 ?
O1 C3 O2 . . 124.8(3) ?
O1 C3 N1 . . 124.2(4) ?
O2 C3 N1 . . 111.0(3) ?
N1 C4 C5 . . 110.7(3) ?
N1 C4 H4A . . 109.5 ?
C5 C4 H4A . . 109.5 ?
N1 C4 H4B . . 109.5 ?
C5 C4 H4B . . 109.5 ?
H4A C4 H4B . . 108.1 ?
N2 C5 C4 . . 110.4(3) ?
N2 C5 H5A . . 109.6 ?
C4 C5 H5A . . 109.6 ?
N2 C5 H5B . . 109.6 ?
C4 C5 H5B . . 109.6 ?
H5A C5 H5B . . 108.1 ?

loop_
_geom_bond_atom_site_label_1
_geom_bond_atom_site_label_2
_geom_bond_site_symmetry_2
_geom_bond_distance
_geom_bond_publ_flag
Sn Br2 7_556 2.5820(4) ?
Sn Br2 . 2.5820(4) y
Sn Br3 . 2.6053(4) y
Sn Br3 7_556 2.6053(4) ?
Sn Br1 7_556 2.6075(4) ?
Sn Br1 . 2.6075(4) y
O1 C3 . 1.222(5) ?
O2 C3 . 1.339(5) ?
O2 C2 . 1.453(5) ?
N1 C3 . 1.341(5) ?
N1 C4 . 1.445(5) ?
N1 H1N . 0.8800 ?
N2 C5 . 1.494(5) ?
N2 H2N . 0.9100 ?
N2 H3N . 0.9100 ?
N2 H4N . 0.9100 ?
C1 C2 . 1.493(6) ?
C1 H1A . 0.9800 ?
C1 H1B . 0.9800 ?
C1 H1C . 0.9800 ?
C2 H2A . 0.9900 ?
C2 H2B . 0.9900 ?
C4 C5 . 1.509(6) ?
C4 H4A . 0.9900 ?
C4 H4B . 0.9900 ?
C5 H5A . 0.9900 ?
C5 H5B . 0.9900 ?

loop_
_geom_hbond_atom_site_label_D
_geom_hbond_atom_site_label_H
_geom_hbond_atom_site_label_A
_geom_hbond_site_symmetry_A
_geom_hbond_distance_DH
_geom_hbond_distance_HA
_geom_hbond_distance_DA
_geom_hbond_angle_DHA
_geom_hbond_publ_flag
N1 H1n Br3 7_556 0.88 2.83 3.501(3) 134 y
N2 H2n Br1 4_556 0.91 2.64 3.495(3) 157 y
N2 H3n Br3 6_556 0.91 2.84 3.425(3) 123 y
N2 H4n O1 2_556 0.91 1.88 2.717(5) 152 y

loop_
_geom_torsion_atom_site_label_1
_geom_torsion_atom_site_label_2
_geom_torsion_atom_site_label_3
_geom_torsion_atom_site_label_4
_geom_torsion_site_symmetry_1
_geom_torsion_site_symmetry_2
_geom_torsion_site_symmetry_3
_geom_torsion_site_symmetry_4
_geom_torsion
_geom_torsion_publ_flag
C3 O2 C2 C1 . . . . 176.8(3) ?
C2 O2 C3 O1 . . . . -0.8(6) ?
C2 O2 C3 N1 . . . . 179.1(3) ?
C4 N1 C3 O1 . . . . 1.1(6) ?
C4 N1 C3 O2 . . . . -178.8(3) ?
C3 N1 C4 C5 . . . . 96.4(4) ?
N1 C4 C5 N2 . . . . -173.7(3) ?
